data_4501338
loop_
_publ_author_name
'Yang, Yan'
'Du, Peng'
'Ma, Jian-Fang'
'Kan, Wei-Qiu'
'Liu, Bo'
'Yang, Jin'

_publ_section_title
;
 A Series of Metal--Organic Frameworks Based on Different Salicylic
 Derivatives and 1,1&#x2032;-(1,4-Butanediyl)bis(imidazole) Ligand:
 Syntheses, Structures, and Luminescent Properties
;
_journal_issue 12
_journal_name_full 'Crystal Growth &amp; Design'
_journal_page_first 5540
_journal_paper_doi 10.1021/cg201118x
_journal_volume 11
_journal_year 2011
_chemical_formula_moiety 'C34 H34 N10 O10 Zn2, H2O'
_chemical_formula_sum 'C34 H36 N10 O11 Zn2'
_chemical_formula_weight 891.47
_chemical_name_systematic
;
 ?
;
_space_group_IT_number 14
_symmetry_cell_setting monoclinic
_symmetry_space_group_name_Hall '-P 2yn'
_symmetry_space_group_name_H-M 'P 1 21/n 1'
_atom_sites_solution_hydrogens geom
_atom_sites_solution_primary direct
_atom_sites_solution_secondary difmap
_audit_creation_method SHELXL-97
_cell_angle_alpha 90.00
_cell_angle_beta 106.623(4)
_cell_angle_gamma 90.00
_cell_formula_units_Z 4
_cell_length_a 12.5216(5)
_cell_length_b 16.6325(5)
_cell_length_c 18.2844(7)
_cell_measurement_reflns_used 7405
_cell_measurement_temperature 293(2)
_cell_measurement_theta_max 29.1209
_cell_measurement_theta_min 2.7318
_cell_volume 3648.9(2)
_computing_cell_refinement CrysAlis
_computing_data_collection 'CrysAlis (Oxford Diffraction, 2006)'
_computing_data_reduction CrysAlis
_computing_structure_refinement 'SHELXL-97 (Sheldrick, 2008)'
_computing_structure_solution 'SHELXS-97 (Sheldrick, 1997)'
_diffrn_ambient_temperature 293(2)
_diffrn_detector_area_resol_mean 10.0
_diffrn_measured_fraction_theta_full 0.995
_diffrn_measured_fraction_theta_max 0.995
_diffrn_measurement_device_type 'Oxford Diffraction Gemini R Ultra'
_diffrn_measurement_method '\w scan'
_diffrn_radiation_monochromator graphite
_diffrn_radiation_source 'fine-focus sealed tube'
_diffrn_radiation_type MoK\a
_diffrn_radiation_wavelength 0.71073
_diffrn_reflns_av_R_equivalents 0.0238
_diffrn_reflns_av_sigmaI/netI 0.0485
_diffrn_reflns_limit_h_max 14
_diffrn_reflns_limit_h_min -9
_diffrn_reflns_limit_k_max 19
_diffrn_reflns_limit_k_min -19
_diffrn_reflns_limit_l_max 21
_diffrn_reflns_limit_l_min -21
_diffrn_reflns_number 14196
_diffrn_reflns_theta_full 25.00
_diffrn_reflns_theta_max 25.03
_diffrn_reflns_theta_min 2.74
_exptl_absorpt_coefficient_mu 1.391
_exptl_absorpt_correction_T_max 1.00000
_exptl_absorpt_correction_T_min 0.95473
_exptl_absorpt_correction_type multi-scan
_exptl_absorpt_process_details
;
CrysAlis (Oxford Diffraction, 2006)
;
_exptl_crystal_colour yellow
_exptl_crystal_density_diffrn 1.623
_exptl_crystal_density_method 'not measured'
_exptl_crystal_description block
_exptl_crystal_F_000 1832
_exptl_crystal_size_max 0.26
_exptl_crystal_size_mid 0.24
_exptl_crystal_size_min 0.16
_refine_diff_density_max 0.289
_refine_diff_density_min -0.352
_refine_diff_density_rms 0.052
_refine_ls_extinction_method none
_refine_ls_goodness_of_fit_ref 0.879
_refine_ls_hydrogen_treatment constr
_refine_ls_matrix_type full
_refine_ls_number_parameters 514
_refine_ls_number_reflns 6415
_refine_ls_number_restraints 0
_refine_ls_restrained_S_all 0.879
_refine_ls_R_factor_all 0.0423
_refine_ls_R_factor_gt 0.0267
_refine_ls_shift/su_max 0.003
_refine_ls_shift/su_mean 0.000
_refine_ls_structure_factor_coef Fsqd
_refine_ls_weighting_details 'calc w=1/[\s^2^(Fo^2^)+(0.0299P)^2^+0.0000P] where P=(Fo^2^+2Fc^2^)/3'
_refine_ls_weighting_scheme calc
_refine_ls_wR_factor_gt 0.0563
_refine_ls_wR_factor_ref 0.0578
_reflns_number_gt 4522
_reflns_number_total 6415
_reflns_threshold_expression >2\s(I)
_cod_data_source_file cg201118x_si_002.cif
_cod_data_source_block Compound-11
_cod_database_code 4501338

loop_
_symmetry_equiv_pos_as_xyz
'x, y, z'
'-x+1/2, y+1/2, -z+1/2'
'-x, -y, -z'
'x-1/2, -y-1/2, z-1/2'

loop_
_atom_site_label
_atom_site_type_symbol
_atom_site_fract_x
_atom_site_fract_y
_atom_site_fract_z
_atom_site_U_iso_or_equiv
_atom_site_adp_type
_atom_site_occupancy
_atom_site_symmetry_multiplicity
_atom_site_calc_flag
_atom_site_refinement_flags
Zn1 Zn 1.41438(2) -0.111291(14) -0.211328(14) 0.02465(8) Uani 1 1 d .
Zn2 Zn 1.26992(2) 0.140916(14) -0.241154(14) 0.02424(8) Uani 1 1 d .
C1 C 1.21672(19) -0.15117(13) -0.15933(13) 0.0302(6) Uani 1 1 d .
H1 H 1.1847 -0.1808 -0.2033 0.036 Uiso 1 1 calc R
C2 C 1.2440(2) -0.09572(15) -0.04796(15) 0.0468(7) Uani 1 1 d .
H2 H 1.2356 -0.0801 -0.0011 0.056 Uiso 1 1 calc R
C3 C 1.3284(2) -0.07683(15) -0.07585(14) 0.0426(7) Uani 1 1 d .
H3 H 1.3889 -0.0447 -0.0515 0.051 Uiso 1 1 calc R
C4 C 1.0709(2) -0.18089(14) -0.09369(16) 0.0448(7) Uani 1 1 d .
H4A H 1.0900 -0.2137 -0.0479 0.054 Uiso 1 1 calc R
H4B H 1.0410 -0.2163 -0.1369 0.054 Uiso 1 1 calc R
C5 C 0.9819(2) -0.12146(14) -0.08910(16) 0.0440(7) Uani 1 1 d .
H5A H 0.9451 -0.1015 -0.1399 0.053 Uiso 1 1 calc R
H5B H 1.0168 -0.0761 -0.0580 0.053 Uiso 1 1 calc R
C6 C 0.8958(2) -0.15789(14) -0.05550(14) 0.0373(6) Uani 1 1 d .
H6A H 0.8501 -0.1956 -0.0916 0.045 Uiso 1 1 calc R
H6B H 0.9331 -0.1873 -0.0094 0.045 Uiso 1 1 calc R
C7 C 0.8225(2) -0.09411(15) -0.03687(15) 0.0471(7) Uani 1 1 d .
H7A H 0.8686 -0.0488 -0.0138 0.056 Uiso 1 1 calc R
H7B H 0.7705 -0.0755 -0.0840 0.056 Uiso 1 1 calc R
C8 C 0.6544(2) -0.15160(17) -0.00408(14) 0.0486(7) Uani 1 1 d .
H8 H 0.6078 -0.1609 -0.0530 0.058 Uiso 1 1 calc R
C9 C 0.6312(2) -0.16557(17) 0.06209(14) 0.0469(7) Uani 1 1 d .
H9 H 0.5645 -0.1866 0.0664 0.056 Uiso 1 1 calc R
C10 C 0.7958(2) -0.11835(14) 0.09145(13) 0.0355(6) Uani 1 1 d .
H10 H 0.8660 -0.1002 0.1190 0.043 Uiso 1 1 calc R
C11 C 1.2558(2) -0.07356(14) -0.36098(12) 0.0331(6) Uani 1 1 d .
H11 H 1.2212 -0.0348 -0.3390 0.040 Uiso 1 1 calc R
C12 C 1.3681(2) -0.16477(13) -0.37682(13) 0.0339(6) Uani 1 1 d .
H12 H 1.4270 -0.2011 -0.3670 0.041 Uiso 1 1 calc R
C13 C 1.2923(2) -0.15368(14) -0.44460(14) 0.0381(6) Uani 1 1 d .
H13 H 1.2890 -0.1806 -0.4898 0.046 Uiso 1 1 calc R
C14 C 1.1305(2) -0.05985(18) -0.49556(14) 0.0574(8) Uani 1 1 d .
H14A H 1.0950 -0.1019 -0.5310 0.069 Uiso 1 1 calc R
H14B H 1.1621 -0.0213 -0.5234 0.069 Uiso 1 1 calc R
C15 C 1.0451(2) -0.01917(16) -0.46769(13) 0.0448(7) Uani 1 1 d .
H15A H 1.0803 0.0220 -0.4312 0.054 Uiso 1 1 calc R
H15B H 1.0111 -0.0579 -0.4415 0.054 Uiso 1 1 calc R
C16 C 1.3536(2) 0.11548(13) -0.38418(12) 0.0323(6) Uani 1 1 d .
H16 H 1.4175 0.0932 -0.3511 0.039 Uiso 1 1 calc R
C17 C 1.2352(2) 0.15766(15) -0.48836(14) 0.0437(7) Uani 1 1 d .
H17 H 1.2004 0.1704 -0.5391 0.052 Uiso 1 1 calc R
C18 C 1.1952(2) 0.17097(15) -0.42805(14) 0.0420(6) Uani 1 1 d .
H18 H 1.1270 0.1948 -0.4308 0.050 Uiso 1 1 calc R
C19 C 1.4170(2) 0.09780(14) -0.50062(14) 0.0406(6) Uani 1 1 d .
H19A H 1.4835 0.1307 -0.4834 0.049 Uiso 1 1 calc R
H19B H 1.3849 0.1072 -0.5548 0.049 Uiso 1 1 calc R
C20 C 1.4487(2) 0.01020(14) -0.48766(14) 0.0380(6) Uani 1 1 d .
H20A H 1.3869 -0.0228 -0.5160 0.046 Uiso 1 1 calc R
H20B H 1.4629 -0.0023 -0.4339 0.046 Uiso 1 1 calc R
C21 C 1.55655(18) 0.11398(12) -0.18309(11) 0.0216(5) Uani 1 1 d .
C22 C 1.5121(2) 0.19430(12) -0.20025(11) 0.0238(5) Uani 1 1 d .
C23 C 1.5932(2) 0.25660(13) -0.19379(13) 0.0333(6) Uani 1 1 d .
H23 H 1.5679 0.3090 -0.2053 0.040 Uiso 1 1 calc R
C24 C 1.7044(2) 0.24353(13) -0.17187(13) 0.0330(6) Uani 1 1 d .
H24 H 1.7539 0.2859 -0.1689 0.040 Uiso 1 1 calc R
C25 C 1.74377(19) 0.16526(13) -0.15370(12) 0.0286(5) Uani 1 1 d .
C26 C 1.67048(19) 0.10249(12) -0.15963(12) 0.0256(5) Uani 1 1 d .
H26 H 1.6984 0.0508 -0.1475 0.031 Uiso 1 1 calc R
C27 C 1.48444(19) 0.04089(12) -0.19436(12) 0.0229(5) Uani 1 1 d .
C28 C 1.0365(2) 0.07231(12) -0.28271(12) 0.0250(5) Uani 1 1 d .
C29 C 0.98124(18) 0.14977(12) -0.29705(11) 0.0213(5) Uani 1 1 d .
C30 C 0.86666(19) 0.15337(13) -0.31487(11) 0.0255(5) Uani 1 1 d .
H30 H 0.8315 0.2030 -0.3257 0.031 Uiso 1 1 calc R
C31 C 0.80272(19) 0.08542(13) -0.31703(12) 0.0272(5) Uani 1 1 d .
C32 C 0.8529(2) 0.00983(13) -0.30164(13) 0.0343(6) Uani 1 1 d .
H32 H 0.8099 -0.0359 -0.3024 0.041 Uiso 1 1 calc R
C33 C 0.9653(2) 0.00417(13) -0.28562(13) 0.0334(6) Uani 1 1 d .
H33 H 0.9978 -0.0465 -0.2760 0.040 Uiso 1 1 calc R
C34 C 1.04348(19) 0.22678(12) -0.29158(11) 0.0217(5) Uani 1 1 d .
N1 N 1.31214(16) -0.11228(10) -0.14599(10) 0.0281(4) Uani 1 1 d .
N2 N 1.17205(17) -0.14260(11) -0.10180(11) 0.0347(5) Uani 1 1 d .
N3 N 0.75961(17) -0.12100(11) 0.01460(11) 0.0359(5) Uani 1 1 d .
N4 N 0.72061(16) -0.14431(11) 0.12263(10) 0.0317(5) Uani 1 1 d .
N5 N 1.34475(16) -0.11380(10) -0.32406(10) 0.0281(4) Uani 1 1 d .
N6 N 1.22104(17) -0.09552(11) -0.43466(10) 0.0359(5) Uani 1 1 d .
N7 N 1.27052(16) 0.14390(11) -0.36206(10) 0.0309(5) Uani 1 1 d .
N8 N 1.33670(17) 0.12193(11) -0.45992(11) 0.0329(5) Uani 1 1 d .
N9 N 1.86193(17) 0.15073(14) -0.12831(11) 0.0392(5) Uani 1 1 d .
N10 N 0.68383(17) 0.09269(13) -0.33414(11) 0.0358(5) Uani 1 1 d .
O1 O 1.38080(12) 0.04410(8) -0.22400(8) 0.0266(4) Uani 1 1 d .
O2 O 1.53224(12) -0.02724(8) -0.17538(9) 0.0301(4) Uani 1 1 d .
O3 O 1.40897(13) 0.21301(8) -0.22037(8) 0.0294(4) Uani 1 1 d .
O4 O 1.89666(15) 0.08223(11) -0.10948(11) 0.0575(5) Uani 1 1 d .
O5 O 1.92566(15) 0.20779(12) -0.12518(12) 0.0631(6) Uani 1 1 d .
O6 O 1.14764(12) 0.22973(8) -0.27057(8) 0.0265(4) Uani 1 1 d .
O7 O 0.98595(12) 0.29153(8) -0.30856(8) 0.0283(4) Uani 1 1 d .
O8 O 1.14128(13) 0.06040(8) -0.26736(9) 0.0297(4) Uani 1 1 d .
O9 O 0.63902(15) 0.15767(11) -0.35558(11) 0.0545(5) Uani 1 1 d .
O10 O 0.62921(14) 0.03299(11) -0.32706(10) 0.0491(5) Uani 1 1 d .
O1W O 1.8175(3) 0.37581(14) -0.25434(19) 0.1214(11) Uani 1 1 d .

loop_
_atom_site_aniso_label
_atom_site_aniso_U_11
_atom_site_aniso_U_22
_atom_site_aniso_U_33
_atom_site_aniso_U_23
_atom_site_aniso_U_13
_atom_site_aniso_U_12
Zn1 0.02085(16) 0.02391(14) 0.02858(14) 0.00192(11) 0.00610(11) -0.00027(11)
Zn2 0.01951(15) 0.02425(14) 0.02887(15) -0.00107(11) 0.00676(11) 0.00254(11)
C1 0.0305(15) 0.0282(12) 0.0359(14) -0.0069(11) 0.0158(11) -0.0003(11)
C2 0.057(2) 0.0523(17) 0.0383(15) -0.0121(13) 0.0254(14) -0.0057(14)
C3 0.0411(18) 0.0486(15) 0.0395(15) -0.0153(13) 0.0137(13) -0.0128(13)
C4 0.0451(18) 0.0372(14) 0.0633(18) -0.0010(13) 0.0338(15) -0.0032(13)
C5 0.0470(19) 0.0396(15) 0.0548(17) 0.0069(13) 0.0297(14) 0.0051(13)
C6 0.0374(16) 0.0393(14) 0.0399(15) -0.0001(12) 0.0185(12) 0.0014(12)
C7 0.056(2) 0.0457(16) 0.0505(16) 0.0104(13) 0.0333(15) 0.0096(13)
C8 0.0360(18) 0.079(2) 0.0288(14) -0.0028(14) 0.0057(12) 0.0002(15)
C9 0.0288(16) 0.078(2) 0.0344(15) -0.0040(14) 0.0097(13) -0.0075(14)
C10 0.0273(15) 0.0447(15) 0.0357(15) -0.0018(12) 0.0107(12) 0.0034(11)
C11 0.0305(15) 0.0341(13) 0.0311(14) -0.0038(11) 0.0033(11) 0.0096(11)
C12 0.0375(16) 0.0301(13) 0.0359(14) 0.0004(11) 0.0131(12) 0.0115(11)
C13 0.0486(18) 0.0333(14) 0.0349(14) -0.0072(12) 0.0159(13) 0.0071(12)
C14 0.049(2) 0.080(2) 0.0321(15) -0.0038(14) -0.0048(14) 0.0250(16)
C15 0.0360(18) 0.0567(17) 0.0344(15) -0.0039(13) -0.0017(12) 0.0104(13)
C16 0.0299(15) 0.0407(14) 0.0270(13) 0.0036(11) 0.0090(11) 0.0075(11)
C17 0.0387(17) 0.0575(17) 0.0320(14) 0.0060(13) 0.0055(13) 0.0092(13)
C18 0.0324(16) 0.0516(16) 0.0419(15) 0.0019(13) 0.0104(13) 0.0107(12)
C19 0.0399(17) 0.0534(16) 0.0349(14) 0.0006(12) 0.0209(12) 0.0033(13)
C20 0.0383(17) 0.0433(15) 0.0363(14) -0.0071(12) 0.0168(12) -0.0025(12)
C21 0.0184(13) 0.0249(11) 0.0211(11) 0.0006(9) 0.0052(9) -0.0004(9)
C22 0.0261(15) 0.0244(12) 0.0209(11) -0.0011(10) 0.0065(10) -0.0008(10)
C23 0.0362(17) 0.0212(12) 0.0426(15) 0.0000(11) 0.0116(12) -0.0031(11)
C24 0.0323(17) 0.0310(13) 0.0371(14) -0.0043(11) 0.0123(12) -0.0132(11)
C25 0.0214(14) 0.0362(14) 0.0281(12) -0.0026(11) 0.0070(10) -0.0036(10)
C26 0.0272(15) 0.0229(12) 0.0263(12) 0.0000(10) 0.0071(10) -0.0014(10)
C27 0.0244(15) 0.0242(12) 0.0226(12) 0.0008(10) 0.0106(11) 0.0008(10)
C28 0.0249(14) 0.0253(12) 0.0244(12) -0.0040(10) 0.0065(10) -0.0033(10)
C29 0.0211(13) 0.0220(11) 0.0215(11) -0.0012(10) 0.0071(9) 0.0004(9)
C30 0.0235(14) 0.0260(12) 0.0251(12) -0.0026(10) 0.0039(10) 0.0023(10)
C31 0.0194(14) 0.0335(13) 0.0291(12) -0.0028(11) 0.0075(10) -0.0041(10)
C32 0.0305(16) 0.0296(13) 0.0435(15) -0.0022(11) 0.0119(12) -0.0122(11)
C33 0.0306(16) 0.0215(12) 0.0490(16) 0.0005(11) 0.0129(13) -0.0014(10)
C34 0.0240(14) 0.0223(12) 0.0197(12) -0.0010(9) 0.0077(10) 0.0016(10)
N1 0.0275(12) 0.0279(10) 0.0323(11) -0.0021(9) 0.0139(9) -0.0026(8)
N2 0.0375(13) 0.0294(11) 0.0448(12) -0.0036(10) 0.0237(10) -0.0024(9)
N3 0.0367(14) 0.0425(12) 0.0340(12) 0.0037(9) 0.0185(10) 0.0085(10)
N4 0.0275(12) 0.0417(11) 0.0272(11) -0.0007(9) 0.0098(9) 0.0036(9)
N5 0.0267(12) 0.0269(10) 0.0288(10) 0.0016(9) 0.0048(9) 0.0052(8)
N6 0.0338(13) 0.0409(12) 0.0272(11) -0.0049(9) -0.0004(9) 0.0099(9)
N7 0.0278(12) 0.0349(11) 0.0310(11) -0.0017(9) 0.0099(9) 0.0046(9)
N8 0.0319(13) 0.0399(11) 0.0293(11) -0.0006(9) 0.0126(9) 0.0044(9)
N9 0.0270(13) 0.0522(14) 0.0363(12) -0.0001(11) 0.0057(10) -0.0100(11)
N10 0.0271(13) 0.0477(14) 0.0323(11) -0.0067(10) 0.0081(10) -0.0098(11)
O1 0.0180(9) 0.0231(8) 0.0367(9) 0.0004(7) 0.0044(7) 0.0013(6)
O2 0.0233(10) 0.0185(8) 0.0449(10) 0.0053(7) 0.0039(8) 0.0010(7)
O3 0.0233(10) 0.0236(8) 0.0402(9) 0.0026(7) 0.0074(8) 0.0002(7)
O4 0.0297(12) 0.0502(12) 0.0851(15) 0.0105(11) 0.0042(10) 0.0032(9)
O5 0.0260(12) 0.0668(13) 0.0890(15) 0.0143(11) 0.0046(10) -0.0218(10)
O6 0.0189(10) 0.0214(8) 0.0393(9) -0.0010(7) 0.0084(8) 0.0004(6)
O7 0.0207(9) 0.0197(8) 0.0412(9) -0.0003(7) 0.0037(7) 0.0020(7)
O8 0.0192(10) 0.0232(8) 0.0463(10) -0.0009(7) 0.0086(8) 0.0004(7)
O9 0.0280(11) 0.0522(12) 0.0780(14) 0.0087(10) 0.0069(10) 0.0066(9)
O10 0.0282(11) 0.0612(12) 0.0578(12) -0.0043(9) 0.0122(9) -0.0192(9)
O1W 0.123(3) 0.0782(17) 0.202(3) 0.0046(18) 0.110(2) -0.0052(16)

loop_
_atom_type_symbol
_atom_type_description
_atom_type_scat_dispersion_real
_atom_type_scat_dispersion_imag
_atom_type_scat_source
C C 0.0033 0.0016 'International Tables Vol C Tables 4.2.6.8 and 6.1.1.4'
H H 0.0000 0.0000 'International Tables Vol C Tables 4.2.6.8 and 6.1.1.4'
N N 0.0061 0.0033 'International Tables Vol C Tables 4.2.6.8 and 6.1.1.4'
O O 0.0106 0.0060 'International Tables Vol C Tables 4.2.6.8 and 6.1.1.4'
Zn Zn 0.2839 1.4301 'International Tables Vol C Tables 4.2.6.8 and 6.1.1.4'

loop_
_geom_angle_atom_site_label_1
_geom_angle_atom_site_label_2
_geom_angle_atom_site_label_3
_geom_angle
_geom_angle_site_symmetry_1
_geom_angle_site_symmetry_3
N1 Zn1 N5 117.06(8) . .
N1 Zn1 O2 110.48(7) . .
N5 Zn1 O2 114.64(7) . .
N1 Zn1 O7 110.99(7) . 2_744
N5 Zn1 O7 103.60(7) . 2_744
O2 Zn1 O7 98.09(6) . 2_744
O8 Zn2 O3 173.53(6) . .
O8 Zn2 O6 86.12(6) . .
O3 Zn2 O6 98.91(6) . .
O8 Zn2 O1 88.60(6) . .
O3 Zn2 O1 86.02(6) . .
O6 Zn2 O1 172.73(6) . .
O8 Zn2 N4 93.81(7) . 3_755
O3 Zn2 N4 89.93(7) . 3_755
O6 Zn2 N4 93.81(6) . 3_755
O1 Zn2 N4 91.52(6) . 3_755
O8 Zn2 N7 90.47(6) . .
O3 Zn2 N7 85.81(6) . .
O6 Zn2 N7 86.48(6) . .
O1 Zn2 N7 88.58(6) . .
N4 Zn2 N7 175.72(7) 3_755 .
N1 C1 N2 111.4(2) . .
N1 C1 H1 124.3 . .
N2 C1 H1 124.3 . .
C3 C2 N2 106.8(2) . .
C3 C2 H2 126.6 . .
N2 C2 H2 126.6 . .
C2 C3 N1 109.5(2) . .
C2 C3 H3 125.3 . .
N1 C3 H3 125.3 . .
N2 C4 C5 113.2(2) . .
N2 C4 H4A 108.9 . .
C5 C4 H4A 108.9 . .
N2 C4 H4B 108.9 . .
C5 C4 H4B 108.9 . .
H4A C4 H4B 107.7 . .
C4 C5 C6 112.6(2) . .
C4 C5 H5A 109.1 . .
C6 C5 H5A 109.1 . .
C4 C5 H5B 109.1 . .
C6 C5 H5B 109.1 . .
H5A C5 H5B 107.8 . .
C7 C6 C5 111.2(2) . .
C7 C6 H6A 109.4 . .
C5 C6 H6A 109.4 . .
C7 C6 H6B 109.4 . .
C5 C6 H6B 109.4 . .
H6A C6 H6B 108.0 . .
N3 C7 C6 114.0(2) . .
N3 C7 H7A 108.8 . .
C6 C7 H7A 108.8 . .
N3 C7 H7B 108.8 . .
C6 C7 H7B 108.8 . .
H7A C7 H7B 107.7 . .
C9 C8 N3 106.3(2) . .
C9 C8 H8 126.8 . .
N3 C8 H8 126.8 . .
C8 C9 N4 110.2(2) . .
C8 C9 H9 124.9 . .
N4 C9 H9 124.9 . .
N4 C10 N3 112.0(2) . .
N4 C10 H10 124.0 . .
N3 C10 H10 124.0 . .
N5 C11 N6 111.2(2) . .
N5 C11 H11 124.4 . .
N6 C11 H11 124.4 . .
C13 C12 N5 109.1(2) . .
C13 C12 H12 125.5 . .
N5 C12 H12 125.5 . .
C12 C13 N6 107.0(2) . .
C12 C13 H13 126.5 . .
N6 C13 H13 126.5 . .
N6 C14 C15 113.7(2) . .
N6 C14 H14A 108.8 . .
C15 C14 H14A 108.8 . .
N6 C14 H14B 108.8 . .
C15 C14 H14B 108.8 . .
H14A C14 H14B 107.7 . .
C14 C15 C15 112.0(3) . 3_754
C14 C15 H15A 109.2 . .
C15 C15 H15A 109.2 3_754 .
C14 C15 H15B 109.2 . .
C15 C15 H15B 109.2 3_754 .
H15A C15 H15B 107.9 . .
N7 C16 N8 112.6(2) . .
N7 C16 H16 123.7 . .
N8 C16 H16 123.7 . .
C18 C17 N8 106.4(2) . .
C18 C17 H17 126.8 . .
N8 C17 H17 126.8 . .
C17 C18 N7 109.8(2) . .
C17 C18 H18 125.1 . .
N7 C18 H18 125.1 . .
N8 C19 C20 111.82(19) . .
N8 C19 H19A 109.3 . .
C20 C19 H19A 109.3 . .
N8 C19 H19B 109.3 . .
C20 C19 H19B 109.3 . .
H19A C19 H19B 107.9 . .
C19 C20 C20 112.1(2) . 3_854
C19 C20 H20A 109.2 . .
C20 C20 H20A 109.2 3_854 .
C19 C20 H20B 109.2 . .
C20 C20 H20B 109.2 3_854 .
H20A C20 H20B 107.9 . .
C26 C21 C22 119.65(19) . .
C26 C21 C27 117.42(18) . .
C22 C21 C27 122.81(19) . .
O3 C22 C23 118.85(19) . .
O3 C22 C21 125.65(19) . .
C23 C22 C21 115.5(2) . .
C24 C23 C22 123.7(2) . .
C24 C23 H23 118.2 . .
C22 C23 H23 118.2 . .
C23 C24 C25 118.9(2) . .
C23 C24 H24 120.5 . .
C25 C24 H24 120.5 . .
C26 C25 C24 120.4(2) . .
C26 C25 N9 120.0(2) . .
C24 C25 N9 119.6(2) . .
C25 C26 C21 121.8(2) . .
C25 C26 H26 119.1 . .
C21 C26 H26 119.1 . .
O1 C27 O2 119.93(19) . .
O1 C27 C21 122.29(18) . .
O2 C27 C21 117.72(19) . .
O8 C28 C33 118.3(2) . .
O8 C28 C29 125.81(19) . .
C33 C28 C29 115.8(2) . .
C30 C29 C28 119.46(19) . .
C30 C29 C34 117.92(19) . .
C28 C29 C34 122.61(19) . .
C29 C30 C31 121.8(2) . .
C29 C30 H30 119.1 . .
C31 C30 H30 119.1 . .
C30 C31 C32 120.5(2) . .
C30 C31 N10 119.6(2) . .
C32 C31 N10 119.9(2) . .
C33 C32 C31 119.0(2) . .
C33 C32 H32 120.5 . .
C31 C32 H32 120.5 . .
C32 C33 C28 123.3(2) . .
C32 C33 H33 118.4 . .
C28 C33 H33 118.4 . .
O6 C34 O7 120.35(19) . .
O6 C34 C29 122.31(18) . .
O7 C34 C29 117.3(2) . .
C1 N1 C3 105.6(2) . .
C1 N1 Zn1 126.79(15) . .
C3 N1 Zn1 127.55(17) . .
C1 N2 C2 106.8(2) . .
C1 N2 C4 127.2(2) . .
C2 N2 C4 125.8(2) . .
C10 N3 C8 106.6(2) . .
C10 N3 C7 125.4(2) . .
C8 N3 C7 127.9(2) . .
C10 N4 C9 104.8(2) . .
C10 N4 Zn2 126.61(16) . 3_755
C9 N4 Zn2 128.23(17) . 3_755
C11 N5 C12 105.87(18) . .
C11 N5 Zn1 125.29(15) . .
C12 N5 Zn1 128.23(15) . .
C11 N6 C13 106.87(19) . .
C11 N6 C14 127.6(2) . .
C13 N6 C14 125.4(2) . .
C16 N7 C18 104.7(2) . .
C16 N7 Zn2 122.07(15) . .
C18 N7 Zn2 133.23(17) . .
C16 N8 C17 106.4(2) . .
C16 N8 C19 124.9(2) . .
C17 N8 C19 128.6(2) . .
O5 N9 O4 121.8(2) . .
O5 N9 C25 118.6(2) . .
O4 N9 C25 119.6(2) . .
O9 N10 O10 121.7(2) . .
O9 N10 C31 119.58(19) . .
O10 N10 C31 118.7(2) . .
C27 O1 Zn2 131.09(13) . .
C27 O2 Zn1 106.56(13) . .
C22 O3 Zn2 130.09(13) . .
C34 O6 Zn2 132.53(13) . .
C34 O7 Zn1 110.76(13) . 2_754
C28 O8 Zn2 129.91(13) . .

loop_
_geom_bond_atom_site_label_1
_geom_bond_atom_site_label_2
_geom_bond_distance
_geom_bond_site_symmetry_2
Zn1 N1 1.9853(18) .
Zn1 N5 1.9955(18) .
Zn1 O2 2.0024(14) .
Zn1 O7 2.0106(14) 2_744
Zn2 O8 2.0436(15) .
Zn2 O3 2.0579(15) .
Zn2 O6 2.0844(14) .
Zn2 O1 2.0904(14) .
Zn2 N4 2.1369(18) 3_755
Zn2 N7 2.2134(18) .
C1 N1 1.319(3) .
C1 N2 1.333(3) .
C1 H1 0.9300 .
C2 C3 1.336(3) .
C2 N2 1.372(3) .
C2 H2 0.9300 .
C3 N1 1.373(3) .
C3 H3 0.9300 .
C4 N2 1.463(3) .
C4 C5 1.509(3) .
C4 H4A 0.9700 .
C4 H4B 0.9700 .
C5 C6 1.513(3) .
C5 H5A 0.9700 .
C5 H5B 0.9700 .
C6 C7 1.504(3) .
C6 H6A 0.9700 .
C6 H6B 0.9700 .
C7 N3 1.459(3) .
C7 H7A 0.9700 .
C7 H7B 0.9700 .
C8 C9 1.343(3) .
C8 N3 1.362(3) .
C8 H8 0.9300 .
C9 N4 1.376(3) .
C9 H9 0.9300 .
C10 N4 1.306(3) .
C10 N3 1.348(3) .
C10 H10 0.9300 .
C11 N5 1.309(3) .
C11 N6 1.343(3) .
C11 H11 0.9300 .
C12 C13 1.341(3) .
C12 N5 1.377(3) .
C12 H12 0.9300 .
C13 N6 1.363(3) .
C13 H13 0.9300 .
C14 N6 1.468(3) .
C14 C15 1.474(4) .
C14 H14A 0.9700 .
C14 H14B 0.9700 .
C15 C15 1.521(4) 3_754
C15 H15A 0.9700 .
C15 H15B 0.9700 .
C16 N7 1.308(3) .
C16 N8 1.344(3) .
C16 H16 0.9300 .
C17 C18 1.354(3) .
C17 N8 1.364(3) .
C17 H17 0.9300 .
C18 N7 1.378(3) .
C18 H18 0.9300 .
C19 N8 1.468(3) .
C19 C20 1.511(3) .
C19 H19A 0.9700 .
C19 H19B 0.9700 .
C20 C20 1.516(5) 3_854
C20 H20A 0.9700 .
C20 H20B 0.9700 .
C21 C26 1.380(3) .
C21 C22 1.447(3) .
C21 C27 1.493(3) .
C22 O3 1.276(2) .
C22 C23 1.432(3) .
C23 C24 1.352(3) .
C23 H23 0.9300 .
C24 C25 1.398(3) .
C24 H24 0.9300 .
C25 C26 1.374(3) .
C25 N9 1.439(3) .
C26 H26 0.9300 .
C27 O1 1.256(2) .
C27 O2 1.282(2) .
C28 O8 1.276(3) .
C28 C33 1.433(3) .
C28 C29 1.450(3) .
C29 C30 1.379(3) .
C29 C34 1.488(3) .
C30 C31 1.379(3) .
C30 H30 0.9300 .
C31 C32 1.398(3) .
C31 N10 1.436(3) .
C32 C33 1.356(3) .
C32 H32 0.9300 .
C33 H33 0.9300 .
C34 O6 1.251(2) .
C34 O7 1.283(2) .
N4 Zn2 2.1369(18) 3_755
N9 O5 1.231(2) .
N9 O4 1.233(2) .
N10 O9 1.229(2) .
N10 O10 1.233(2) .
O7 Zn1 2.0106(14) 2_754

loop_
_geom_torsion_atom_site_label_1
_geom_torsion_atom_site_label_2
_geom_torsion_atom_site_label_3
_geom_torsion_atom_site_label_4
_geom_torsion
_geom_torsion_site_symmetry_1
_geom_torsion_site_symmetry_4
N2 C2 C3 N1 -1.1(3) . .
N2 C4 C5 C6 -161.2(2) . .
C4 C5 C6 C7 168.4(2) . .
C5 C6 C7 N3 -163.5(2) . .
N3 C8 C9 N4 -0.1(3) . .
N5 C12 C13 N6 0.1(3) . .
N6 C14 C15 C15 178.2(3) . 3_754
N8 C17 C18 N7 0.0(3) . .
N8 C19 C20 C20 -165.7(2) . 3_854
C26 C21 C22 O3 -178.0(2) . .
C27 C21 C22 O3 6.1(3) . .
C26 C21 C22 C23 2.2(3) . .
C27 C21 C22 C23 -173.68(19) . .
O3 C22 C23 C24 179.0(2) . .
C21 C22 C23 C24 -1.2(3) . .
C22 C23 C24 C25 -0.6(4) . .
C23 C24 C25 C26 1.4(3) . .
C23 C24 C25 N9 -178.3(2) . .
C24 C25 C26 C21 -0.3(3) . .
N9 C25 C26 C21 179.4(2) . .
C22 C21 C26 C25 -1.6(3) . .
C27 C21 C26 C25 174.6(2) . .
C26 C21 C27 O1 -171.5(2) . .
C22 C21 C27 O1 4.5(3) . .
C26 C21 C27 O2 5.8(3) . .
C22 C21 C27 O2 -178.15(18) . .
O8 C28 C29 C30 178.4(2) . .
C33 C28 C29 C30 -2.3(3) . .
O8 C28 C29 C34 -3.1(3) . .
C33 C28 C29 C34 176.24(19) . .
C28 C29 C30 C31 2.2(3) . .
C34 C29 C30 C31 -176.39(19) . .
C29 C30 C31 C32 -0.6(3) . .
C29 C30 C31 N10 178.52(19) . .
C30 C31 C32 C33 -0.9(3) . .
N10 C31 C32 C33 180.0(2) . .
C31 C32 C33 C28 0.7(4) . .
O8 C28 C33 C32 -179.8(2) . .
C29 C28 C33 C32 0.8(3) . .
C30 C29 C34 O6 174.91(19) . .
C28 C29 C34 O6 -3.6(3) . .
C30 C29 C34 O7 -4.3(3) . .
C28 C29 C34 O7 177.17(18) . .
N2 C1 N1 C3 -0.2(3) . .
N2 C1 N1 Zn1 176.45(14) . .
C2 C3 N1 C1 0.8(3) . .
C2 C3 N1 Zn1 -175.79(17) . .
N5 Zn1 N1 C1 35.7(2) . .
O2 Zn1 N1 C1 169.41(17) . .
O7 Zn1 N1 C1 -82.87(19) 2_744 .
N5 Zn1 N1 C3 -148.35(19) . .
O2 Zn1 N1 C3 -14.7(2) . .
O7 Zn1 N1 C3 93.03(19) 2_744 .
N1 C1 N2 C2 -0.5(3) . .
N1 C1 N2 C4 -175.7(2) . .
C3 C2 N2 C1 1.0(3) . .
C3 C2 N2 C4 176.3(2) . .
C5 C4 N2 C1 -119.3(3) . .
C5 C4 N2 C2 66.3(3) . .
N4 C10 N3 C8 -0.6(3) . .
N4 C10 N3 C7 178.2(2) . .
C9 C8 N3 C10 0.4(3) . .
C9 C8 N3 C7 -178.4(2) . .
C6 C7 N3 C10 88.4(3) . .
C6 C7 N3 C8 -93.1(3) . .
N3 C10 N4 C9 0.6(3) . .
N3 C10 N4 Zn2 -173.15(14) . 3_755
C8 C9 N4 C10 -0.3(3) . .
C8 C9 N4 Zn2 173.29(18) . 3_755
N6 C11 N5 C12 -0.3(3) . .
N6 C11 N5 Zn1 -172.00(15) . .
C13 C12 N5 C11 0.1(3) . .
C13 C12 N5 Zn1 171.48(17) . .
N1 Zn1 N5 C11 41.0(2) . .
O2 Zn1 N5 C11 -90.8(2) . .
O7 Zn1 N5 C11 163.56(18) 2_744 .
N1 Zn1 N5 C12 -128.74(19) . .
O2 Zn1 N5 C12 99.46(19) . .
O7 Zn1 N5 C12 -6.2(2) 2_744 .
N5 C11 N6 C13 0.4(3) . .
N5 C11 N6 C14 -174.5(2) . .
C12 C13 N6 C11 -0.3(3) . .
C12 C13 N6 C14 174.7(2) . .
C15 C14 N6 C11 -24.9(4) . .
C15 C14 N6 C13 161.1(3) . .
N8 C16 N7 C18 -0.4(3) . .
N8 C16 N7 Zn2 178.99(14) . .
C17 C18 N7 C16 0.2(3) . .
C17 C18 N7 Zn2 -179.03(17) . .
O8 Zn2 N7 C16 -112.91(18) . .
O3 Zn2 N7 C16 61.79(18) . .
O6 Zn2 N7 C16 161.01(18) . .
O1 Zn2 N7 C16 -24.33(18) . .
N4 Zn2 N7 C16 67.0(10) 3_755 .
O8 Zn2 N7 C18 66.3(2) . .
O3 Zn2 N7 C18 -119.0(2) . .
O6 Zn2 N7 C18 -19.8(2) . .
O1 Zn2 N7 C18 154.8(2) . .
N4 Zn2 N7 C18 -113.8(9) 3_755 .
N7 C16 N8 C17 0.4(3) . .
N7 C16 N8 C19 177.7(2) . .
C18 C17 N8 C16 -0.2(3) . .
C18 C17 N8 C19 -177.4(2) . .
C20 C19 N8 C16 57.6(3) . .
C20 C19 N8 C17 -125.6(3) . .
C26 C25 N9 O5 178.4(2) . .
C24 C25 N9 O5 -1.9(3) . .
C26 C25 N9 O4 -2.5(3) . .
C24 C25 N9 O4 177.2(2) . .
C30 C31 N10 O9 8.7(3) . .
C32 C31 N10 O9 -172.2(2) . .
C30 C31 N10 O10 -171.6(2) . .
C32 C31 N10 O10 7.5(3) . .
O2 C27 O1 Zn2 165.40(13) . .
C21 C27 O1 Zn2 -17.4(3) . .
O8 Zn2 O1 C27 -168.02(19) . .
O3 Zn2 O1 C27 15.58(18) . .
O6 Zn2 O1 C27 148.6(4) . .
N4 Zn2 O1 C27 -74.25(19) 3_755 .
N7 Zn2 O1 C27 101.48(19) . .
O1 C27 O2 Zn1 5.0(2) . .
C21 C27 O2 Zn1 -172.40(14) . .
N1 Zn1 O2 C27 -73.10(14) . .
N5 Zn1 O2 C27 61.78(15) . .
O7 Zn1 O2 C27 170.84(13) 2_744 .
C23 C22 O3 Zn2 176.39(15) . .
C21 C22 O3 Zn2 -3.4(3) . .
O8 Zn2 O3 C22 -38.6(6) . .
O6 Zn2 O3 C22 -179.39(18) . .
O1 Zn2 O3 C22 -4.76(18) . .
N4 Zn2 O3 C22 86.76(18) 3_755 .
N7 Zn2 O3 C22 -93.63(18) . .
O7 C34 O6 Zn2 -178.14(13) . .
C29 C34 O6 Zn2 2.7(3) . .
O8 Zn2 O6 C34 2.15(18) . .
O3 Zn2 O6 C34 178.06(18) . .
O1 Zn2 O6 C34 45.6(6) . .
N4 Zn2 O6 C34 -91.41(19) 3_755 .
N7 Zn2 O6 C34 92.86(19) . .
O6 C34 O7 Zn1 -4.1(2) . 2_754
C29 C34 O7 Zn1 175.09(14) . 2_754
C33 C28 O8 Zn2 -168.85(15) . .
C29 C28 O8 Zn2 10.5(3) . .
O3 Zn2 O8 C28 -150.0(5) . .
O6 Zn2 O8 C28 -8.70(18) . .
O1 Zn2 O8 C28 176.30(18) . .
N4 Zn2 O8 C28 84.87(18) 3_755 .
N7 Zn2 O8 C28 -95.13(18) . .
